data_4514952
loop_
_publ_author_name
'Chaudhari, Prakash D.'
'Hong, Bor-Cherng'
'Wen, Chao-Lin'
'Lee, Gene-Hsiang'

_publ_section_title
;
 Asymmetric Synthesis of Spirocyclopentane Oxindoles Containing Four
 Consecutive Stereocenters and Quaternary \a-Nitro Esters via
 Organocatalytic Enantioselective Michael-Michael Cascade Reactions.
;
_journal_issue 1
_journal_name_full 'ACS omega'
_journal_page_first 655
_journal_page_last 667
_journal_paper_doi 10.1021/acsomega.8b03049
_journal_volume 4
_journal_year 2019
_chemical_formula_sum 'C22 H21 N3 O7'
_chemical_formula_weight 439.42
_space_group_crystal_system monoclinic
_space_group_IT_number 14
_space_group_name_Hall '-P 2ybc'
_space_group_name_H-M_alt 'P 1 21/c 1'
_symmetry_space_group_name_Hall '-P 2ybc'
_symmetry_space_group_name_H-M 'P 1 21/c 1'
_atom_sites_solution_hydrogens mixed
_audit_creation_method SHELXL-2014/7
_cell_angle_alpha 90
_cell_angle_beta 104.6466(12)
_cell_angle_gamma 90
_cell_formula_units_Z 8
_cell_length_a 12.6555(3)
_cell_length_b 32.3648(7)
_cell_length_c 10.7780(2)
_cell_measurement_reflns_used 6633
_cell_measurement_temperature 200(2)
_cell_measurement_theta_max 69.96
_cell_measurement_theta_min 2.73
_cell_volume 4271.13(16)
_computing_cell_refinement 'Bruker SAINT'
_computing_data_collection 'Bruker APEX3'
_computing_data_reduction 'Bruker SAINT'
_computing_molecular_graphics 'Bruker SHELXTL'
_computing_publication_material 'Bruker SHELXTL'
_computing_structure_refinement 'SHELXL-2014/7 (Sheldrick, 2014)'
_computing_structure_solution 'SHELXS-97 (Sheldrick 2008)'
_diffrn_ambient_temperature 200(2)
_diffrn_measured_fraction_theta_full 0.995
_diffrn_measured_fraction_theta_max 0.993
_diffrn_measurement_device_type 'Bruker D8 VENTURE'
_diffrn_measurement_method '\f and \w scans'
_diffrn_radiation_type CuK\a
_diffrn_radiation_wavelength 1.54178
_diffrn_reflns_av_unetI/netI 0.0439
_diffrn_reflns_Laue_measured_fraction_full 0.995
_diffrn_reflns_Laue_measured_fraction_max 0.993
_diffrn_reflns_limit_h_max 14
_diffrn_reflns_limit_h_min -15
_diffrn_reflns_limit_k_max 39
_diffrn_reflns_limit_k_min -39
_diffrn_reflns_limit_l_max 13
_diffrn_reflns_limit_l_min -13
_diffrn_reflns_number 8049
_diffrn_reflns_point_group_measured_fraction_full 0.995
_diffrn_reflns_point_group_measured_fraction_max 0.993
_diffrn_reflns_theta_full 67.679
_diffrn_reflns_theta_max 69.992
_diffrn_reflns_theta_min 2.730
_exptl_absorpt_coefficient_mu 0.869
_exptl_absorpt_correction_T_max 0.7533
_exptl_absorpt_correction_T_min 0.6358
_exptl_absorpt_correction_type multi-scan
_exptl_absorpt_process_details 'SADABS (Bruker, 2016)'
_exptl_crystal_colour colourless
_exptl_crystal_density_diffrn 1.367
_exptl_crystal_description needle
_exptl_crystal_F_000 1840
_exptl_crystal_size_max 0.410
_exptl_crystal_size_mid 0.027
_exptl_crystal_size_min 0.025
_refine_diff_density_max 0.459
_refine_diff_density_min -0.336
_refine_diff_density_rms 0.071
_refine_ls_extinction_method none
_refine_ls_goodness_of_fit_ref 1.041
_refine_ls_hydrogen_treatment mixed
_refine_ls_matrix_type full
_refine_ls_number_parameters 588
_refine_ls_number_reflns 8049
_refine_ls_number_restraints 32
_refine_ls_restrained_S_all 1.054
_refine_ls_R_factor_all 0.0908
_refine_ls_R_factor_gt 0.0705
_refine_ls_shift/su_max 0.000
_refine_ls_shift/su_mean 0.000
_refine_ls_structure_factor_coef Fsqd
_refine_ls_weighting_details 'w=1/[\s^2^(Fo^2^)+(0.1306P)^2^+3.0475P] where P=(Fo^2^+2Fc^2^)/3'
_refine_ls_weighting_scheme calc
_refine_ls_wR_factor_gt 0.2032
_refine_ls_wR_factor_ref 0.2250
_reflns_Friedel_coverage 0.000
_reflns_number_gt 6123
_reflns_number_total 8049
_reflns_threshold_expression 'I > 2\s(I)'
_cod_data_source_file ao8b03049_si_001.cif
_cod_data_source_block ic18895_5
_cod_database_code 4514952
_shelx_shelxl_version_number 2014/7
_shelx_space_group_comment
; 
The symmetry employed for this shelxl refinement is uniquely defined 
by the following loop, which should always be used as a source of 
symmetry information in preference to the above space-group names. 
They are only intended as comments. 
;
_shelx_estimated_absorpt_t_min 0.717
_shelx_estimated_absorpt_t_max 0.979

loop_
_space_group_symop_operation_xyz
'x, y, z'
'-x, y+1/2, -z+1/2'
'-x, -y, -z'
'x, -y-1/2, z-1/2'

loop_
_atom_site_label
_atom_site_type_symbol
_atom_site_fract_x
_atom_site_fract_y
_atom_site_fract_z
_atom_site_U_iso_or_equiv
_atom_site_adp_type
_atom_site_occupancy
_atom_site_site_symmetry_order
_atom_site_calc_flag
_atom_site_refinement_flags_posn
_atom_site_refinement_flags_adp
_atom_site_disorder_assembly
_atom_site_disorder_group
O1 O 0.0967(2) 0.30642(7) 0.0152(2) 0.0390(6) Uani 1 1 d . . . .
O2 O 0.1443(3) 0.53463(9) 0.0346(3) 0.0618(8) Uani 1 1 d . . . .
O3 O 0.2902(3) 0.50722(9) 0.1545(3) 0.0620(8) Uani 1 1 d . . . .
O4 O 0.2507(2) 0.46338(8) -0.0978(2) 0.0430(6) Uani 1 1 d . . . .
O5 O 0.2623(2) 0.40108(8) -0.1595(2) 0.0494(7) Uani 1 1 d . . . .
O6 O 0.4423(2) 0.42938(9) 0.2411(2) 0.0457(6) Uani 1 1 d . . . .
O7 O 0.4611(2) 0.43839(10) 0.0410(3) 0.0526(7) Uani 1 1 d D U . .
N1 N 0.1749(2) 0.28667(9) 0.2226(3) 0.0341(6) Uani 1 1 d D . . .
H1 H 0.150(3) 0.2596(6) 0.219(4) 0.055(12) Uiso 1 1 d D . . .
N2 N 0.1955(3) 0.50570(9) 0.0928(3) 0.0424(7) Uani 1 1 d . . . .
N3 N 0.2654(2) 0.42650(8) -0.0766(2) 0.0322(6) Uani 1 1 d . . . .
C1 C 0.1534(3) 0.31340(10) 0.1231(3) 0.0313(7) Uani 1 1 d . . . .
C2 C 0.2152(2) 0.35403(9) 0.1671(3) 0.0277(6) Uani 1 1 d . . . .
C3 C 0.2702(2) 0.34469(10) 0.3068(3) 0.0280(6) Uani 1 1 d . . . .
C4 C 0.3319(2) 0.36862(10) 0.4063(3) 0.0311(6) Uani 1 1 d . . . .
H4A H 0.3529 0.3959 0.3908 0.037 Uiso 1 1 calc R U . .
C5 C 0.3621(3) 0.35175(12) 0.5295(3) 0.0374(7) Uani 1 1 d . . . .
H5 H 0.4043 0.3678 0.5982 0.045 Uiso 1 1 calc R U . .
C6 C 0.3318(3) 0.31223(12) 0.5528(3) 0.0399(8) Uani 1 1 d . . . .
H6 H 0.3535 0.3015 0.6374 0.048 Uiso 1 1 calc R U . .
C7 C 0.2701(3) 0.28780(11) 0.4549(3) 0.0363(7) Uani 1 1 d . . . .
H7 H 0.2494 0.2605 0.4706 0.044 Uiso 1 1 calc R U . .
C8 C 0.2404(3) 0.30492(10) 0.3339(3) 0.0312(7) Uani 1 1 d . . . .
C9 C 0.1359(2) 0.39108(9) 0.1477(3) 0.0287(6) Uani 1 1 d . . . .
H9A H 0.0764 0.3876 0.0687 0.034 Uiso 1 1 calc R U . .
H9B H 0.1033 0.3941 0.2216 0.034 Uiso 1 1 calc R U . .
C10 C 0.2067(2) 0.42881(10) 0.1366(3) 0.0281(6) Uani 1 1 d . . . .
H10 H 0.2490 0.4358 0.2257 0.034 Uiso 1 1 calc R U . .
C11 C 0.2910(2) 0.41222(9) 0.0648(3) 0.0271(6) Uani 1 1 d . . . .
C12 C 0.2810(2) 0.36428(9) 0.0670(3) 0.0280(6) Uani 1 1 d . . . .
H12 H 0.2289 0.3577 -0.0170 0.034 Uiso 1 1 calc R U . .
C13 C 0.3806(3) 0.33828(10) 0.0664(3) 0.0310(7) Uani 1 1 d . . . .
C14 C 0.4700(3) 0.33444(12) 0.1705(3) 0.0419(8) Uani 1 1 d . . . .
H14 H 0.4710 0.3485 0.2482 0.050 Uiso 1 1 calc R U . .
C15 C 0.5585(3) 0.31012(13) 0.1619(4) 0.0508(9) Uani 1 1 d . . . .
H15 H 0.6194 0.3076 0.2341 0.061 Uiso 1 1 calc R U . .
C16 C 0.5588(3) 0.28969(13) 0.0498(4) 0.0517(10) Uani 1 1 d . . . .
H16 H 0.6203 0.2736 0.0442 0.062 Uiso 1 1 calc R U . .
C17 C 0.4697(4) 0.29265(13) -0.0539(4) 0.0536(10) Uani 1 1 d . . . .
H17 H 0.4687 0.2781 -0.1308 0.064 Uiso 1 1 calc R U . .
C18 C 0.3811(3) 0.31690(11) -0.0460(3) 0.0431(8) Uani 1 1 d . . . .
H18 H 0.3200 0.3190 -0.1180 0.052 Uiso 1 1 calc R U . .
C19 C 0.1350(3) 0.46560(10) 0.0873(3) 0.0334(7) Uani 1 1 d . . . .
H19A H 0.0950 0.4602 -0.0027 0.040 Uiso 1 1 calc R U . .
H19B H 0.0803 0.4684 0.1382 0.040 Uiso 1 1 calc R U . .
C20 C 0.4074(3) 0.42823(10) 0.1277(3) 0.0339(7) Uani 1 1 d . . . .
C21 C 0.5708(3) 0.45587(17) 0.0890(5) 0.0734(14) Uani 1 1 d D U . .
H21A H 0.5767 0.4696 0.1726 0.088 Uiso 1 1 calc R U . .
H21B H 0.5848 0.4768 0.0280 0.088 Uiso 1 1 calc R U . .
C22 C 0.6513(5) 0.4224(2) 0.1039(8) 0.109(2) Uani 1 1 d D U . .
H22A H 0.7251 0.4340 0.1317 0.164 Uiso 1 1 calc R U . .
H22B H 0.6428 0.4082 0.0217 0.164 Uiso 1 1 calc R U . .
H22C H 0.6397 0.4027 0.1682 0.164 Uiso 1 1 calc R U . .
O8 O 1.09399(19) 0.20529(7) 0.1809(2) 0.0348(5) Uani 1 1 d . . . .
O9 O 1.2953(2) 0.04450(10) 0.0709(3) 0.0583(8) Uani 1 1 d . . . .
O10 O 1.1685(3) 0.04178(9) -0.1046(2) 0.0525(7) Uani 1 1 d . . . .
O11 O 0.9635(2) 0.03013(8) 0.2328(3) 0.0485(7) Uani 1 1 d . . . .
O12 O 1.0122(2) 0.08812(8) 0.3282(2) 0.0498(7) Uani 1 1 d . . . .
O13 O 0.8241(2) 0.05331(9) -0.0774(3) 0.0496(7) Uani 1 1 d . . . .
O14 O 0.76331(19) 0.06826(8) 0.0957(3) 0.0444(6) Uani 1 1 d D U . .
N4 N 1.0059(2) 0.22582(8) -0.0231(2) 0.0312(6) Uani 1 1 d D . . .
H4 H 1.033(3) 0.2526(5) -0.015(4) 0.043(11) Uiso 1 1 d D . . .
N5 N 1.2002(2) 0.04421(8) 0.0114(3) 0.0344(6) Uani 1 1 d . . . .
N6 N 0.9740(2) 0.06777(8) 0.2332(3) 0.0328(6) Uani 1 1 d . . . .
C23 C 1.0400(2) 0.19814(9) 0.0717(3) 0.0288(6) Uani 1 1 d . . . .
C24 C 0.9981(2) 0.15506(9) 0.0211(3) 0.0253(6) Uani 1 1 d . . . .
C25 C 0.9402(2) 0.16429(10) -0.1174(3) 0.0275(6) Uani 1 1 d . . . .
C26 C 0.8918(3) 0.13977(11) -0.2209(3) 0.0338(7) Uani 1 1 d . . . .
H26 H 0.8849 0.1109 -0.2100 0.041 Uiso 1 1 calc R U . .
C27 C 0.8533(3) 0.15752(12) -0.3410(3) 0.0405(8) Uani 1 1 d . . . .
H27 H 0.8204 0.1406 -0.4124 0.049 Uiso 1 1 calc R U . .
C28 C 0.8625(3) 0.19970(13) -0.3575(3) 0.0447(9) Uani 1 1 d . . . .
H28 H 0.8353 0.2113 -0.4404 0.054 Uiso 1 1 calc R U . .
C29 C 0.9102(3) 0.22515(11) -0.2562(3) 0.0400(8) Uani 1 1 d . . . .
H29 H 0.9160 0.2541 -0.2673 0.048 Uiso 1 1 calc R U . .
C30 C 0.9492(2) 0.20661(10) -0.1374(3) 0.0299(6) Uani 1 1 d . . . .
C31 C 1.0924(2) 0.12435(9) 0.0366(3) 0.0285(6) Uani 1 1 d . . . .
H31A H 1.1471 0.1286 0.1192 0.034 Uiso 1 1 calc R U . .
H31B H 1.1287 0.1272 -0.0343 0.034 Uiso 1 1 calc R U . .
C32 C 1.0373(2) 0.08180(9) 0.0327(3) 0.0270(6) Uani 1 1 d . . . .
H32 H 1.0026 0.0753 -0.0592 0.032 Uiso 1 1 calc R U . .
C33 C 0.9432(2) 0.08878(9) 0.1004(3) 0.0265(6) Uani 1 1 d . . . .
C34 C 0.9373(2) 0.13633(9) 0.1169(3) 0.0251(6) Uani 1 1 d . . . .
H34 H 0.9879 0.1417 0.2029 0.030 Uiso 1 1 calc R U . .
C35 C 0.8301(2) 0.15505(9) 0.1270(3) 0.0278(6) Uani 1 1 d . . . .
C36 C 0.7433(3) 0.16345(11) 0.0226(3) 0.0369(7) Uani 1 1 d . . . .
H36 H 0.7498 0.1578 -0.0617 0.044 Uiso 1 1 calc R U . .
C37 C 0.6474(3) 0.18005(12) 0.0400(4) 0.0441(8) Uani 1 1 d . . . .
H37 H 0.5886 0.1856 -0.0324 0.053 Uiso 1 1 calc R U . .
C38 C 0.6361(3) 0.18851(13) 0.1603(4) 0.0480(9) Uani 1 1 d . . . .
H38 H 0.5700 0.2000 0.1713 0.058 Uiso 1 1 calc R U . .
C39 C 0.7211(3) 0.18034(14) 0.2652(4) 0.0526(10) Uani 1 1 d . . . .
H39 H 0.7135 0.1860 0.3490 0.063 Uiso 1 1 calc R U . .
C40 C 0.8182(3) 0.16383(12) 0.2488(3) 0.0416(8) Uani 1 1 d . . . .
H40 H 0.8768 0.1585 0.3217 0.050 Uiso 1 1 calc R U . .
C41 C 1.1162(3) 0.04666(9) 0.0864(3) 0.0291(6) Uani 1 1 d . . . .
H41A H 1.1519 0.0518 0.1779 0.035 Uiso 1 1 calc R U . .
H41B H 1.0759 0.0202 0.0799 0.035 Uiso 1 1 calc R U . .
C42 C 0.8364(3) 0.06746(10) 0.0283(3) 0.0340(7) Uani 1 1 d . . . .
C43 C 0.6567(3) 0.05108(16) 0.0372(5) 0.0693(14) Uani 1 1 d D U A 1
H43A H 0.6598 0.0205 0.0415 0.083 Uiso 1 1 calc R U A 1
H43B H 0.6332 0.0594 -0.0541 0.083 Uiso 1 1 calc R U A 1
C44 C 0.5779(3) 0.06683(17) 0.1075(6) 0.0739(15) Uani 1 1 d D U A 1
H44A H 0.5058 0.0547 0.0709 0.111 Uiso 1 1 calc R U A 1
H44B H 0.5731 0.0970 0.0997 0.111 Uiso 1 1 calc R U A 1
H44C H 0.6029 0.0592 0.1982 0.111 Uiso 1 1 calc R U A 1

loop_
_atom_site_aniso_label
_atom_site_aniso_U_11
_atom_site_aniso_U_22
_atom_site_aniso_U_33
_atom_site_aniso_U_23
_atom_site_aniso_U_13
_atom_site_aniso_U_12
O1 0.0473(14) 0.0332(13) 0.0329(11) -0.0046(9) 0.0036(10) -0.0138(10)
O2 0.067(2) 0.0360(15) 0.087(2) 0.0140(15) 0.0279(17) 0.0103(14)
O3 0.0632(19) 0.0467(17) 0.0656(18) -0.0064(14) -0.0029(15) -0.0195(14)
O4 0.0608(16) 0.0334(13) 0.0366(12) 0.0074(10) 0.0155(11) 0.0045(11)
O5 0.0772(19) 0.0425(15) 0.0279(11) -0.0015(10) 0.0124(12) 0.0057(13)
O6 0.0339(13) 0.0591(17) 0.0386(13) 0.0002(11) -0.0013(10) -0.0111(12)
O7 0.0338(13) 0.076(2) 0.0508(14) 0.0030(13) 0.0152(11) -0.0101(13)
N1 0.0386(15) 0.0265(14) 0.0364(14) 0.0001(11) 0.0082(11) -0.0068(11)
N2 0.0499(19) 0.0311(16) 0.0464(16) -0.0036(13) 0.0127(14) -0.0001(14)
N3 0.0325(14) 0.0340(15) 0.0297(12) 0.0014(11) 0.0073(10) -0.0004(11)
C1 0.0333(16) 0.0295(16) 0.0325(15) -0.0043(12) 0.0109(13) -0.0061(13)
C2 0.0282(15) 0.0270(16) 0.0273(14) -0.0015(11) 0.0058(11) -0.0035(12)
C3 0.0245(14) 0.0310(16) 0.0293(14) 0.0010(12) 0.0082(11) 0.0011(12)
C4 0.0269(15) 0.0355(17) 0.0302(14) -0.0005(12) 0.0056(12) -0.0021(13)
C5 0.0279(16) 0.051(2) 0.0295(15) 0.0000(14) 0.0011(12) -0.0011(14)
C6 0.0340(17) 0.052(2) 0.0316(15) 0.0103(14) 0.0051(13) 0.0050(15)
C7 0.0332(17) 0.0359(18) 0.0401(17) 0.0068(14) 0.0097(13) 0.0014(14)
C8 0.0290(15) 0.0294(16) 0.0351(15) -0.0021(12) 0.0081(12) -0.0011(12)
C9 0.0274(15) 0.0302(16) 0.0288(13) -0.0019(12) 0.0075(11) -0.0018(12)
C10 0.0284(15) 0.0294(16) 0.0259(13) -0.0027(11) 0.0055(11) -0.0048(12)
C11 0.0266(15) 0.0282(16) 0.0252(13) 0.0003(11) 0.0044(11) -0.0018(12)
C12 0.0297(15) 0.0283(16) 0.0248(13) -0.0008(11) 0.0048(11) -0.0033(12)
C13 0.0352(16) 0.0263(16) 0.0333(15) 0.0001(12) 0.0116(13) -0.0002(13)
C14 0.0410(19) 0.046(2) 0.0402(17) 0.0034(15) 0.0126(15) 0.0066(16)
C15 0.040(2) 0.056(3) 0.055(2) 0.0055(18) 0.0108(17) 0.0117(18)
C16 0.048(2) 0.046(2) 0.067(2) 0.0061(19) 0.026(2) 0.0137(18)
C17 0.063(3) 0.052(2) 0.053(2) -0.0077(18) 0.0266(19) 0.012(2)
C18 0.051(2) 0.039(2) 0.0391(17) -0.0019(15) 0.0119(15) 0.0067(16)
C19 0.0371(17) 0.0296(17) 0.0343(15) -0.0026(12) 0.0104(13) -0.0010(13)
C20 0.0280(16) 0.0327(17) 0.0397(17) -0.0001(13) 0.0063(13) -0.0031(13)
C21 0.0350(19) 0.096(4) 0.088(3) 0.016(3) 0.012(2) -0.016(2)
C22 0.058(3) 0.097(5) 0.170(7) 0.042(5) 0.023(4) -0.001(3)
O8 0.0418(13) 0.0296(12) 0.0300(11) -0.0026(9) 0.0038(9) -0.0067(10)
O9 0.0344(15) 0.068(2) 0.0726(19) 0.0017(15) 0.0138(13) 0.0042(13)
O10 0.0676(19) 0.0570(17) 0.0379(13) -0.0035(12) 0.0223(12) 0.0080(14)
O11 0.0582(17) 0.0295(13) 0.0629(16) 0.0153(11) 0.0248(13) 0.0019(12)
O12 0.0676(18) 0.0456(15) 0.0318(12) 0.0070(11) 0.0044(11) 0.0027(13)
O13 0.0411(14) 0.0515(16) 0.0535(15) -0.0176(13) 0.0068(12) -0.0146(12)
O14 0.0284(12) 0.0413(14) 0.0651(16) -0.0097(12) 0.0149(11) -0.0089(10)
N4 0.0340(14) 0.0218(13) 0.0357(13) 0.0007(10) 0.0046(11) -0.0038(11)
N5 0.0369(16) 0.0261(14) 0.0423(15) 0.0006(11) 0.0139(12) 0.0037(11)
N6 0.0312(14) 0.0313(15) 0.0378(14) 0.0098(11) 0.0123(11) 0.0033(11)
C23 0.0301(15) 0.0240(15) 0.0323(15) -0.0010(11) 0.0080(12) -0.0023(12)
C24 0.0267(14) 0.0212(14) 0.0274(13) -0.0012(11) 0.0058(11) -0.0010(11)
C25 0.0248(14) 0.0280(16) 0.0304(14) 0.0030(12) 0.0081(11) 0.0010(12)
C26 0.0332(16) 0.0347(18) 0.0325(15) -0.0024(13) 0.0063(13) -0.0049(13)
C27 0.0366(18) 0.049(2) 0.0319(16) -0.0012(14) 0.0005(13) -0.0066(15)
C28 0.0367(18) 0.060(2) 0.0332(16) 0.0166(16) 0.0017(14) -0.0029(17)
C29 0.0375(18) 0.0382(19) 0.0423(17) 0.0146(15) 0.0062(14) -0.0005(15)
C30 0.0266(15) 0.0282(16) 0.0343(15) 0.0019(12) 0.0063(12) -0.0004(12)
C31 0.0280(15) 0.0269(15) 0.0308(14) -0.0004(12) 0.0077(12) -0.0022(12)
C32 0.0267(14) 0.0247(15) 0.0286(13) 0.0006(11) 0.0048(11) 0.0014(12)
C33 0.0285(15) 0.0208(15) 0.0293(14) 0.0035(11) 0.0056(11) -0.0004(11)
C34 0.0259(14) 0.0233(15) 0.0242(12) -0.0010(11) 0.0029(11) -0.0023(11)
C35 0.0308(15) 0.0192(14) 0.0326(14) -0.0009(11) 0.0065(12) -0.0022(12)
C36 0.0363(17) 0.0400(19) 0.0335(15) 0.0031(14) 0.0073(13) 0.0057(14)
C37 0.0330(18) 0.047(2) 0.049(2) 0.0051(16) 0.0047(15) 0.0117(15)
C38 0.0357(19) 0.049(2) 0.062(2) -0.0096(18) 0.0160(17) 0.0105(16)
C39 0.047(2) 0.070(3) 0.0428(19) -0.0162(18) 0.0154(17) 0.005(2)
C40 0.0383(18) 0.051(2) 0.0333(16) -0.0056(15) 0.0042(14) 0.0047(16)
C41 0.0337(16) 0.0257(15) 0.0276(13) 0.0004(11) 0.0069(12) 0.0014(12)
C42 0.0292(16) 0.0231(15) 0.0470(18) -0.0022(13) 0.0047(13) -0.0005(12)
C43 0.0334(18) 0.066(3) 0.109(4) -0.030(3) 0.018(2) -0.0203(19)
C44 0.029(2) 0.084(4) 0.109(4) 0.027(3) 0.020(2) 0.008(2)

loop_
_atom_type_symbol
_atom_type_description
_atom_type_scat_dispersion_real
_atom_type_scat_dispersion_imag
_atom_type_scat_source
C C 0.0181 0.0091 'International Tables Vol C Tables 4.2.6.8 and 6.1.1.4'
H H 0.0000 0.0000 'International Tables Vol C Tables 4.2.6.8 and 6.1.1.4'
N N 0.0311 0.0180 'International Tables Vol C Tables 4.2.6.8 and 6.1.1.4'
O O 0.0492 0.0322 'International Tables Vol C Tables 4.2.6.8 and 6.1.1.4'

loop_
_geom_angle_atom_site_label_1
_geom_angle_atom_site_label_2
_geom_angle_atom_site_label_3
_geom_angle
C20 O7 C21 117.0(3)
C1 N1 C8 111.4(3)
O3 N2 O2 124.9(3)
O3 N2 C19 118.6(3)
O2 N2 C19 116.5(3)
O5 N3 O4 123.6(3)
O5 N3 C11 119.0(3)
O4 N3 C11 117.4(2)
O1 C1 N1 126.0(3)
O1 C1 C2 125.4(3)
N1 C1 C2 108.5(3)
C3 C2 C1 101.8(2)
C3 C2 C9 114.1(2)
C1 C2 C9 111.0(2)
C3 C2 C12 122.5(2)
C1 C2 C12 106.7(2)
C9 C2 C12 100.6(2)
C4 C3 C8 118.8(3)
C4 C3 C2 132.8(3)
C8 C3 C2 108.1(3)
C3 C4 C5 118.7(3)
C6 C5 C4 121.0(3)
C5 C6 C7 121.2(3)
C8 C7 C6 117.2(3)
C7 C8 C3 123.1(3)
C7 C8 N1 126.9(3)
C3 C8 N1 110.0(3)
C10 C9 C2 104.8(2)
C19 C10 C9 110.1(3)
C19 C10 C11 121.4(2)
C9 C10 C11 104.5(2)
C20 C11 N3 105.8(2)
C20 C11 C12 113.5(3)
N3 C11 C12 108.4(2)
C20 C11 C10 111.2(2)
N3 C11 C10 112.7(2)
C12 C11 C10 105.5(2)
C13 C12 C2 118.4(2)
C13 C12 C11 118.8(3)
C2 C12 C11 106.4(2)
C14 C13 C18 118.5(3)
C14 C13 C12 123.8(3)
C18 C13 C12 117.7(3)
C13 C14 C15 120.3(3)
C16 C15 C14 120.7(4)
C17 C16 C15 119.7(4)
C16 C17 C18 119.9(4)
C17 C18 C13 121.0(4)
N2 C19 C10 114.4(3)
O6 C20 O7 126.2(3)
O6 C20 C11 121.7(3)
O7 C20 C11 112.0(3)
O7 C21 C22 108.8(5)
C42 O14 C43 117.4(3)
C23 N4 C30 111.5(3)
O9 N5 O10 124.8(3)
O9 N5 C41 117.4(3)
O10 N5 C41 117.8(3)
O12 N6 O11 124.3(3)
O12 N6 C33 119.9(3)
O11 N6 C33 115.6(3)
O8 C23 N4 126.7(3)
O8 C23 C24 124.7(3)
N4 C23 C24 108.6(2)
C25 C24 C31 113.9(2)
C25 C24 C23 102.0(2)
C31 C24 C23 111.1(2)
C25 C24 C34 122.1(2)
C31 C24 C34 100.2(2)
C23 C24 C34 107.5(2)
C26 C25 C30 118.4(3)
C26 C25 C24 133.5(3)
C30 C25 C24 107.9(3)
C25 C26 C27 119.7(3)
C28 C27 C26 120.5(3)
C29 C28 C27 121.4(3)
C28 C29 C30 117.1(3)
C29 C30 C25 122.9(3)
C29 C30 N4 127.0(3)
C25 C30 N4 110.0(3)
C24 C31 C32 104.1(2)
C41 C32 C31 114.0(2)
C41 C32 C33 115.7(2)
C31 C32 C33 104.6(2)
C42 C33 N6 104.7(2)
C42 C33 C34 116.1(2)
N6 C33 C34 109.8(2)
C42 C33 C32 112.0(2)
N6 C33 C32 109.0(2)
C34 C33 C32 105.2(2)
C35 C34 C33 118.4(2)
C35 C34 C24 119.6(2)
C33 C34 C24 105.3(2)
C36 C35 C40 118.3(3)
C36 C35 C34 124.1(3)
C40 C35 C34 117.6(3)
C37 C36 C35 120.6(3)
C38 C37 C36 120.8(3)
C37 C38 C39 119.6(3)
C38 C39 C40 120.2(3)
C35 C40 C39 120.6(3)
N5 C41 C32 108.8(2)
O13 C42 O14 126.3(3)
O13 C42 C33 122.4(3)
O14 C42 C33 111.3(3)
O14 C43 C44 108.5(4)

loop_
_geom_bond_atom_site_label_1
_geom_bond_atom_site_label_2
_geom_bond_distance
O1 C1 1.223(4)
O2 N2 1.218(4)
O3 N2 1.215(4)
O4 N3 1.221(4)
O5 N3 1.208(4)
O6 C20 1.190(4)
O7 C20 1.329(4)
O7 C21 1.467(4)
N1 C1 1.351(4)
N1 C8 1.404(4)
N2 C19 1.500(4)
N3 C11 1.547(4)
C1 C2 1.542(4)
C2 C3 1.521(4)
C2 C9 1.544(4)
C2 C12 1.556(4)
C3 C4 1.391(4)
C3 C8 1.393(4)
C4 C5 1.396(4)
C5 C6 1.377(5)
C6 C7 1.390(5)
C7 C8 1.379(5)
C9 C10 1.538(4)
C10 C19 1.510(4)
C10 C11 1.563(4)
C11 C20 1.546(4)
C11 C12 1.558(4)
C12 C13 1.517(4)
C13 C14 1.384(5)
C13 C18 1.396(5)
C14 C15 1.391(5)
C15 C16 1.378(6)
C16 C17 1.377(6)
C17 C18 1.388(5)
C21 C22 1.468(7)
O8 C23 1.224(4)
O9 N5 1.212(4)
O10 N5 1.215(4)
O11 N6 1.225(4)
O12 N6 1.211(4)
O13 C42 1.200(4)
O14 C42 1.313(4)
O14 C43 1.448(4)
N4 C23 1.345(4)
N4 C30 1.405(4)
N5 C41 1.491(4)
N6 C33 1.543(4)
C23 C24 1.541(4)
C24 C25 1.517(4)
C24 C31 1.529(4)
C24 C34 1.559(4)
C25 C26 1.380(4)
C25 C30 1.396(4)
C26 C27 1.387(5)
C27 C28 1.385(6)
C28 C29 1.379(5)
C29 C30 1.387(4)
C31 C32 1.539(4)
C32 C41 1.528(4)
C32 C33 1.562(4)
C33 C42 1.542(4)
C33 C34 1.553(4)
C34 C35 1.514(4)
C35 C36 1.386(4)
C35 C40 1.389(4)
C36 C37 1.384(5)
C37 C38 1.367(5)
C38 C39 1.374(6)
C39 C40 1.392(5)
C43 C44 1.487(6)

loop_
_geom_hbond_atom_site_label_D
_geom_hbond_atom_site_label_H
_geom_hbond_atom_site_label_A
_geom_hbond_distance_DH
_geom_hbond_distance_HA
_geom_hbond_distance_DA
_geom_hbond_angle_DHA
_geom_hbond_site_symmetry_A
N1 H1 O8 0.931(10) 1.898(13) 2.820(3) 171(4) 1_455
C10 H10 O10 1.00 2.42 3.099(4) 124.7 4_466
C19 H19A O12 0.99 2.43 3.323(4) 149.9 4_465
C19 H19B O11 0.99 2.57 3.302(4) 130.3 2_655
N4 H4 O1 0.927(10) 1.913(11) 2.838(3) 175(4) 1_655
C34 H34 O12 1.00 2.17 2.726(4) 113.3 .
C41 H41A O4 0.99 2.47 3.415(4) 158.5 4_666
C41 H41A O5 0.99 2.47 3.349(4) 147.7 4_666
C43 H43A O9 0.99 2.56 3.414(6) 144.0 3_755
C44 H44C O3 0.98 2.47 3.305(6) 143.0 2_645
